data_7157921
loop_
_publ_author_name
'Pti\<cek, Lucija'
'Hok, Lucija'
'Grb\<ci\'c, Petra'
'Topi\'c, Filip'
'Cetina, Mario'
'Rissanen, Kari'
'Paveli\'c, Sandra Kraljevi\'c'
'Vianello, Robert'
'Racan\'e, Livio'

_publ_section_title
;
 Amidino substituted 2-aminophenols: biologically important building
 blocks for the amidino-functionalization of 2-substituted benzoxazoles.
;
_journal_issue 12
_journal_name_full 'Organic &amp; biomolecular chemistry'
_journal_page_first 2784
_journal_page_last 2793
_journal_paper_doi 10.1039/d1ob00235j
_journal_volume 19
_journal_year 2021
_chemical_formula_moiety 'C9 H11 N3 O, 4.335(H2 O), 0.400(O)'
_chemical_formula_sum 'C9 H19.669 N3 O5.735'
_chemical_formula_weight 261.70
_space_group_crystal_system monoclinic
_space_group_IT_number 14
_space_group_name_Hall '-P 2ybc'
_space_group_name_H-M_alt 'P 1 21/c 1'
_atom_sites_solution_hydrogens mixed
_atom_sites_solution_primary iterative
_atom_sites_solution_secondary difmap
_audit_creation_method SHELXL-2018/3
_audit_update_record
;
2021-02-03 deposited with the CCDC.	2021-03-02 downloaded from the CCDC.
;
_cell_angle_alpha 90
_cell_angle_beta 90.269(4)
_cell_angle_gamma 90
_cell_formula_units_Z 12
_cell_length_a 14.7267(7)
_cell_length_b 36.3350(18)
_cell_length_c 7.3619(4)
_cell_measurement_reflns_used 5404
_cell_measurement_temperature 123.0(1)
_cell_measurement_theta_max 73.0990
_cell_measurement_theta_min 3.8540
_cell_volume 3939.3(3)
_computing_cell_refinement 'CrysAlisPro 1.171.38.43 (Rigaku OD, 2015)'
_computing_data_collection 'CrysAlisPro 1.171.38.43 (Rigaku OD, 2015)'
_computing_data_reduction 'CrysAlisPro 1.171.38.43 (Rigaku OD, 2015)'
_computing_publication_material 'OLEX2 (Dolomanov et al., 2009) & WinGX (Farrugia, 2012)'
_computing_structure_refinement 'SHELXL-2018/3 (Sheldrick, 2015)'
_computing_structure_solution 'SHELXT 2014/5 (Sheldrick, 2015)'
_diffrn_ambient_environment N~2~
_diffrn_ambient_temperature 123.0(1)
_diffrn_detector 'CCD plate'
_diffrn_detector_area_resol_mean 5.1977
_diffrn_detector_type Atlas
_diffrn_measured_fraction_theta_full 0.994
_diffrn_measured_fraction_theta_max 0.972
_diffrn_measurement_device 'four-circle diffractometer'
_diffrn_measurement_device_type 'SuperNova, Dual, Cu at zero, Atlas'
_diffrn_radiation_monochromator mirror
_diffrn_radiation_probe x-ray
_diffrn_radiation_type 'Cu K\a'
_diffrn_radiation_wavelength 1.54184
_diffrn_reflns_av_R_equivalents 0.0495
_diffrn_reflns_av_unetI/netI 0.0457
_diffrn_reflns_Laue_measured_fraction_full 0.994
_diffrn_reflns_Laue_measured_fraction_max 0.972
_diffrn_reflns_limit_h_max 17
_diffrn_reflns_limit_h_min -18
_diffrn_reflns_limit_k_max 44
_diffrn_reflns_limit_k_min -45
_diffrn_reflns_limit_l_max 8
_diffrn_reflns_limit_l_min -9
_diffrn_reflns_number 23933
_diffrn_reflns_point_group_measured_fraction_full 0.994
_diffrn_reflns_point_group_measured_fraction_max 0.972
_diffrn_reflns_theta_full 67.750
_diffrn_reflns_theta_max 74.349
_diffrn_reflns_theta_min 3.864
_diffrn_source 'micro-focus sealed X-ray tube'
_diffrn_source_type 'SuperNova (Cu) X-ray Source'
_exptl_absorpt_coefficient_mu 0.940
_exptl_absorpt_correction_T_max 1.00000
_exptl_absorpt_correction_T_min 0.77052
_exptl_absorpt_correction_type multi-scan
_exptl_absorpt_process_details
;
CrysAlisPro 1.171.38.43 (Rigaku Oxford Diffraction, 2015)
Empirical absorption correction using spherical harmonics,
 implemented in SCALE3 ABSPACK scaling algorithm.
;
_exptl_crystal_colour colourless
_exptl_crystal_density_diffrn 1.324
_exptl_crystal_density_method 'not measured'
_exptl_crystal_description lath
_exptl_crystal_F_000 1686.6
_exptl_crystal_recrystallization_method 'Re-crystallisation from solvent: water'
_exptl_crystal_size_max 0.307
_exptl_crystal_size_mid 0.073
_exptl_crystal_size_min 0.028
_refine_diff_density_max 0.545
_refine_diff_density_min -0.302
_refine_diff_density_rms 0.076
_refine_ls_extinction_method none
_refine_ls_goodness_of_fit_ref 1.112
_refine_ls_hydrogen_treatment constr
_refine_ls_matrix_type full
_refine_ls_number_parameters 942
_refine_ls_number_reflns 7808
_refine_ls_number_restraints 2744
_refine_ls_restrained_S_all 0.956
_refine_ls_R_factor_all 0.1146
_refine_ls_R_factor_gt 0.0889
_refine_ls_shift/su_max 0.000
_refine_ls_shift/su_mean 0.000
_refine_ls_structure_factor_coef Fsqd
_refine_ls_weighting_details 'w=1/[\s^2^(Fo^2^)+(0.0876P)^2^+10.1162P] where P=(Fo^2^+2Fc^2^)/3'
_refine_ls_weighting_scheme calc
_refine_ls_wR_factor_gt 0.2339
_refine_ls_wR_factor_ref 0.2503
_reflns_Friedel_coverage 0.000
_reflns_number_gt 5659
_reflns_number_total 7808
_reflns_threshold_expression 'I > 2\s(I)'
_cod_data_source_file d1ob00235j3.cif
_cod_data_source_block 8b'_123K
_cod_depositor_comments 'Adding full bibliography for 7157911--7157921.cif.'
_cod_original_sg_symbol_H-M 'P 21/c'
_cod_database_code 7157921
_shelx_shelxl_version_number 2018/3
_shelx_space_group_comment
;
The symmetry employed for this shelxl refinement is uniquely defined
by the following loop, which should always be used as a source of
symmetry information in preference to the above space-group names.
They are only intended as comments.
;
_shelx_estimated_absorpt_t_min 0.761
_shelx_estimated_absorpt_t_max 0.974

loop_
_space_group_symop_operation_xyz
'x, y, z'
'-x, y+1/2, -z+1/2'
'-x, -y, -z'
'x, -y-1/2, z-1/2'

loop_
_atom_site_label
_atom_site_type_symbol
_atom_site_fract_x
_atom_site_fract_y
_atom_site_fract_z
_atom_site_U_iso_or_equiv
_atom_site_adp_type
_atom_site_occupancy
_atom_site_site_symmetry_order
_atom_site_calc_flag
_atom_site_refinement_flags_posn
_atom_site_refinement_flags_adp
_atom_site_refinement_flags_occupancy
_atom_site_disorder_assembly
_atom_site_disorder_group
O1S O 0.0779(2) 0.40794(9) 0.4562(6) 0.0326(11) Uani 0.945(12) 1 d G U P A 1
H1A H 0.109697 0.401309 0.366005 0.049 Uiso 0.945(12) 1 d G U P A 1
H1B H 0.115672 0.417739 0.529202 0.049 Uiso 0.945(12) 1 d G U P A 1
O2S O 0.0780(2) 0.42396(9) 0.9491(8) 0.0323(11) Uani 0.929(14) 1 d G U P B 1
H2D H 0.110462 0.431362 0.861176 0.049 Uiso 0.929(14) 1 d G U P B 1
H2E H 0.114690 0.412231 1.017259 0.049 Uiso 0.929(14) 1 d G U P B 1
O3S O 0.3100(2) 0.40928(9) 0.9110(5) 0.0387(7) Uani 1 1 d G . . C 1
H3D H 0.280993 0.421346 0.830627 0.058 Uiso 1 1 d G U . C 1
H3E H 0.270887 0.404861 0.992738 0.058 Uiso 1 1 d G U . C 1
O4S O 0.3107(2) 0.42103(9) 0.4089(5) 0.0401(7) Uani 1 1 d G . . D 1
H4A H 0.276879 0.410201 0.331861 0.060 Uiso 1 1 d G U . D 1
H4B H 0.275579 0.426137 0.496624 0.060 Uiso 1 1 d G U . D 1
O5S O 0.4917(3) 0.21861(10) 0.8060(5) 0.0366(8) Uani 0.796(4) 1 d G U P E 1
H5D H 0.549076 0.221057 0.810905 0.055 Uiso 0.796(4) 1 d DG U P E 1
H5E H 0.472164 0.239927 0.778681 0.055 Uiso 0.796(4) 1 d DG U P E 1
O6S O 0.6708(3) 0.23919(11) 0.7771(6) 0.0361(13) Uani 0.772(12) 1 d DG U P F 1
H6D H 0.703952 0.254791 0.832039 0.054 Uiso 0.772(12) 1 d G U P F 1
H6E H 0.698160 0.235143 0.677727 0.054 Uiso 0.772(12) 1 d DG U P F 1
O7S O 0.9021(2) 0.24207(10) 0.2080(6) 0.0325(13) Uani 0.809(12) 1 d G U P G 1
H7A H 0.862299 0.236533 0.286621 0.049 Uiso 0.809(12) 1 d G U P G 1
H7B H 0.871684 0.250106 0.117893 0.049 Uiso 0.809(12) 1 d G U P G 1
O8S O 0.4194(3) 0.28068(11) 0.6459(8) 0.0291(14) Uani 0.753(16) 1 d DG U P H 1
H8A H 0.456024 0.281318 0.557082 0.044 Uiso 0.753(16) 1 d DG U P H 1
H8B H 0.437717 0.297644 0.716604 0.044 Uiso 0.753(16) 1 d DG U P H 1
O9S O 0.4478(2) 0.34489(9) 0.8289(5) 0.0417(8) Uani 1 1 d DG . . I 1
H9A H 0.453563 0.359305 0.738795 0.063 Uiso 1 1 d G U . I 1
H9B H 0.427772 0.358502 0.913645 0.063 Uiso 1 1 d G U . I 1
O10S O 0.5665(2) 0.37679(10) 0.2647(4) 0.0423(8) Uani 1 1 d G . . J 1
H10A H 0.551491 0.393574 0.189984 0.063 Uiso 1 1 d G U . J 1
H10B H 0.570435 0.357448 0.200335 0.063 Uiso 1 1 d G U . J 1
O11S O 0.4682(2) 0.39787(9) 0.5628(4) 0.0399(7) Uani 1 1 d G . . K 1
H11A H 0.495791 0.392339 0.465347 0.060 Uiso 1 1 d G U . K 1
H11B H 0.415506 0.404361 0.528034 0.060 Uiso 1 1 d G U . K 1
O12S O 0.4715(2) 0.42722(9) 0.0625(4) 0.0407(7) Uani 1 1 d G . . L 1
H12A H 0.499595 0.435807 -0.028676 0.061 Uiso 1 1 d G U . L 1
H12B H 0.418947 0.421956 0.021895 0.061 Uiso 1 1 d G U . L 1
O13S O 0.5677(2) 0.44706(9) 0.7624(5) 0.0383(7) Uani 1 1 d G . . M 1
H13A H 0.561964 0.468887 0.722394 0.057 Uiso 1 1 d G U . M 1
H13B H 0.535187 0.434070 0.691529 0.057 Uiso 1 1 d G U . M 1
O14S O 0.5476(2) 0.51860(9) 0.6811(5) 0.0412(7) Uani 1 1 d G . . N 1
H14A H 0.581916 0.527835 0.600481 0.062 Uiso 1 1 d G U . N 1
H14B H 0.548660 0.534169 0.767304 0.062 Uiso 1 1 d G U . N 1
O1S' O 0.088(3) 0.4073(16) 0.345(10) 0.027(10) Uani 0.055(12) 1 d . U P A 2
O2S' O 0.090(3) 0.4252(15) 0.859(11) 0.0323(11) Uani 0.071(14) 1 d . U P B 2
O5S' O 0.5294(10) 0.2353(4) 0.970(2) 0.0366(8) Uani 0.204(4) 1 d . U P E 2
O5S" O 0.5415(10) 0.1847(4) 0.704(2) 0.0366(8) Uani 0.204(4) 1 d . U P E 2
O6S' O 0.6864(12) 0.2444(5) 0.629(3) 0.062(6) Uani 0.228(12) 1 d . U P F 2
O7S' O 0.9164(12) 0.2401(5) 0.073(4) 0.048(6) Uani 0.191(12) 1 d . U P G 2
O8S' O 0.4277(12) 0.2794(5) 0.762(4) 0.063(6) Uani 0.247(16) 1 d . U P H 2
C1A C 0.1877(2) 0.34811(10) 0.1821(5) 0.0210(8) Uani 0.902(5) 1 d D U P O 1
C2A C 0.2660(2) 0.32499(10) 0.1822(5) 0.0215(8) Uani 0.902(5) 1 d D U P O 1
C3A C 0.2555(3) 0.28735(10) 0.1806(5) 0.0229(9) Uani 0.902(5) 1 d D U P O 1
H3A H 0.308038 0.272167 0.180799 0.027 Uiso 0.902(5) 1 calc R U P O 1
C4A C 0.1697(3) 0.27081(10) 0.1787(6) 0.0224(9) Uani 0.902(5) 1 d D U P O 1
C5A C 0.0930(3) 0.29326(10) 0.1813(6) 0.0246(9) Uani 0.902(5) 1 d D U P O 1
H5A H 0.034182 0.282491 0.183116 0.029 Uiso 0.902(5) 1 calc R U P O 1
C6A C 0.1020(3) 0.33109(10) 0.1815(6) 0.0240(9) Uani 0.902(5) 1 d D U P O 1
H6A H 0.048990 0.345981 0.181106 0.029 Uiso 0.902(5) 1 calc R U P O 1
C7A C 0.1612(2) 0.23108(10) 0.1787(5) 0.0222(8) Uani 0.902(5) 1 d D U P O 1
C8A C 0.2014(3) 0.16974(11) 0.1796(7) 0.0280(10) Uani 0.902(5) 1 d D U P O 1
H8A1 H 0.223874 0.157550 0.291406 0.034 Uiso 0.902(5) 1 calc R U P O 1
H8A2 H 0.222829 0.155836 0.072381 0.034 Uiso 0.902(5) 1 calc R U P O 1
C9A C 0.0973(3) 0.17306(10) 0.1800(7) 0.0289(10) Uani 0.902(5) 1 d D U P O 1
H9A1 H 0.070427 0.162401 0.068272 0.035 Uiso 0.902(5) 1 calc R U P O 1
H9A2 H 0.070812 0.160722 0.287298 0.035 Uiso 0.902(5) 1 calc R U P O 1
N1A N 0.3526(3) 0.34134(11) 0.1789(6) 0.0270(9) Uani 0.902(5) 1 d DG U P O 1
H1A1 H 0.354479 0.363533 0.236055 0.041 Uiso 0.902(5) 1 d DG U P O 1
H1A2 H 0.397246 0.326585 0.223861 0.041 Uiso 0.902(5) 1 d DG U P O 1
N2A N 0.2303(3) 0.20803(10) 0.1720(6) 0.0289(9) Uani 0.902(5) 1 d D U P O 1
H2A H 0.287387 0.214994 0.163915 0.035 Uiso 0.902(5) 1 calc R U P O 1
N3A N 0.0834(2) 0.21284(9) 0.1874(6) 0.0285(9) Uani 0.902(5) 1 d D U P O 1
H3A1 H 0.029893 0.223416 0.196492 0.034 Uiso 0.902(5) 1 calc R U P O 1
O1A O 0.1960(2) 0.38436(8) 0.1824(5) 0.0231(7) Uani 0.902(5) 1 d D U P O 1
C1A' C 0.2009(13) 0.3497(4) 0.099(4) 0.023(4) Uani 0.098(5) 1 d D U P O 2
C2A' C 0.2803(11) 0.3273(5) 0.109(3) 0.024(4) Uani 0.098(5) 1 d D U P O 2
C3A' C 0.2716(12) 0.2895(5) 0.109(4) 0.023(4) Uani 0.098(5) 1 d D U P O 2
H3A' H 0.324699 0.274695 0.114698 0.028 Uiso 0.098(5) 1 calc R U P O 2
C4A' C 0.1867(13) 0.2724(4) 0.100(4) 0.023(4) Uani 0.098(5) 1 d D U P O 2
C5A' C 0.1085(12) 0.2941(5) 0.090(5) 0.022(4) Uani 0.098(5) 1 d D U P O 2
H5A' H 0.050265 0.282903 0.082431 0.026 Uiso 0.098(5) 1 calc R U P O 2
C6A' C 0.1165(12) 0.3320(5) 0.090(5) 0.022(4) Uani 0.098(5) 1 d D U P O 2
H6A' H 0.062978 0.346497 0.083928 0.026 Uiso 0.098(5) 1 calc R U P O 2
C7A' C 0.1791(13) 0.2326(4) 0.098(3) 0.026(4) Uani 0.098(5) 1 d D U P O 2
C8A' C 0.2208(17) 0.1714(5) 0.110(5) 0.028(4) Uani 0.098(5) 1 d D U P O 2
H8A3 H 0.235038 0.158642 0.225046 0.033 Uiso 0.098(5) 1 calc R U P O 2
H8A4 H 0.250617 0.158290 0.008287 0.033 Uiso 0.098(5) 1 calc R U P O 2
C9A' C 0.1179(17) 0.1742(5) 0.079(5) 0.028(4) Uani 0.098(5) 1 d D U P O 2
H9A3 H 0.099817 0.162868 -0.037972 0.033 Uiso 0.098(5) 1 calc R U P O 2
H9A4 H 0.084082 0.162260 0.178759 0.033 Uiso 0.098(5) 1 calc R U P O 2
N1A' N 0.3653(14) 0.3446(7) 0.115(5) 0.029(5) Uani 0.098(5) 1 d DG U P O 2
H1A3 H 0.364870 0.366546 0.174290 0.043 Uiso 0.098(5) 1 d DG U P O 2
H1A4 H 0.410340 0.330150 0.160216 0.043 Uiso 0.098(5) 1 d DG U P O 2
N2A' N 0.2489(13) 0.2099(5) 0.116(5) 0.027(4) Uani 0.098(5) 1 d D U P O 2
H2A' H 0.305417 0.217203 0.131302 0.032 Uiso 0.098(5) 1 calc R U P O 2
N3A' N 0.1027(13) 0.2139(5) 0.077(5) 0.026(4) Uani 0.098(5) 1 d D U P O 2
H3A2 H 0.048949 0.224238 0.063955 0.031 Uiso 0.098(5) 1 calc R U P O 2
O1A' O 0.2074(17) 0.3860(4) 0.098(5) 0.029(5) Uani 0.098(5) 1 d D U P O 2
C1B C 0.1945(4) 0.48364(13) 0.6680(7) 0.0222(11) Uani 0.825(5) 1 d D U P P 1
C2B C 0.2751(4) 0.50548(13) 0.6695(7) 0.0227(10) Uani 0.825(5) 1 d D U P P 1
C3B C 0.2692(4) 0.54310(14) 0.6451(8) 0.0282(12) Uani 0.825(5) 1 d D U P P 1
H3B H 0.323132 0.557423 0.648230 0.034 Uiso 0.825(5) 1 calc R U P P 1
C4B C 0.1858(4) 0.56069(12) 0.6158(8) 0.0246(12) Uani 0.825(5) 1 d D U P P 1
C5B C 0.1063(4) 0.53959(14) 0.6163(11) 0.0276(14) Uani 0.825(5) 1 d D U P P 1
H5B H 0.048953 0.551095 0.599608 0.033 Uiso 0.825(5) 1 calc R U P P 1
C6B C 0.1116(4) 0.50192(15) 0.6413(15) 0.0292(13) Uani 0.825(5) 1 d D U P P 1
H6B H 0.057173 0.487917 0.640267 0.035 Uiso 0.825(5) 1 calc R U P P 1
C7B C 0.1808(3) 0.60019(12) 0.5878(5) 0.0209(9) Uani 0.825(5) 1 d D U P P 1
C8B C 0.2262(3) 0.66056(11) 0.5532(7) 0.0269(10) Uani 0.825(5) 1 d D U P P 1
H8B1 H 0.253190 0.668847 0.437308 0.032 Uiso 0.825(5) 1 calc R U P P 1
H8B2 H 0.245385 0.677437 0.651659 0.032 Uiso 0.825(5) 1 calc R U P P 1
C9B C 0.1222(3) 0.65847(11) 0.5391(7) 0.0256(10) Uani 0.825(5) 1 d D U P P 1
H9B1 H 0.092890 0.671913 0.639985 0.031 Uiso 0.825(5) 1 calc R U P P 1
H9B2 H 0.100178 0.668512 0.421939 0.031 Uiso 0.825(5) 1 calc R U P P 1
N1B N 0.3589(4) 0.48744(17) 0.6822(8) 0.0274(13) Uani 0.825(5) 1 d DG U P P 1
H1B1 H 0.357555 0.467091 0.754165 0.041 Uiso 0.825(5) 1 d DG U P P 1
H1B2 H 0.405371 0.502328 0.717936 0.041 Uiso 0.825(5) 1 d DG U P P 1
N2B N 0.2516(3) 0.62262(11) 0.5941(6) 0.0240(9) Uani 0.825(5) 1 d D U P P 1
H2B H 0.307271 0.615512 0.619943 0.029 Uiso 0.825(5) 1 calc R U P P 1
N3B N 0.1056(3) 0.61884(10) 0.5518(6) 0.0228(9) Uani 0.825(5) 1 d D U P P 1
H3B1 H 0.051904 0.608603 0.537155 0.027 Uiso 0.825(5) 1 calc R U P P 1
O1B O 0.1988(4) 0.44756(11) 0.6860(5) 0.0220(9) Uani 0.825(5) 1 d D U P P 1
C1B' C 0.1941(16) 0.4830(5) 0.629(3) 0.026(4) Uani 0.175(5) 1 d D U P P 2
C2B' C 0.2735(14) 0.5056(5) 0.630(3) 0.027(4) Uani 0.175(5) 1 d D U P P 2
C3B' C 0.2647(14) 0.5434(5) 0.637(3) 0.027(4) Uani 0.175(5) 1 d D U P P 2
H3B' H 0.317828 0.558200 0.636615 0.033 Uiso 0.175(5) 1 calc R U P P 2
C4B' C 0.1795(15) 0.5604(4) 0.645(4) 0.026(4) Uani 0.175(5) 1 d D U P P 2
C5B' C 0.1014(14) 0.5385(5) 0.644(6) 0.028(4) Uani 0.175(5) 1 d D U P P 2
H5B' H 0.043130 0.549632 0.648878 0.034 Uiso 0.175(5) 1 calc R U P P 2
C6B' C 0.1095(15) 0.5006(5) 0.635(6) 0.028(4) Uani 0.175(5) 1 d D U P P 2
H6B' H 0.055888 0.486080 0.633234 0.034 Uiso 0.175(5) 1 calc R U P P 2
C7B' C 0.1727(11) 0.6001(4) 0.650(2) 0.028(3) Uani 0.175(5) 1 d D U P P 2
C8B' C 0.2155(11) 0.6612(4) 0.667(4) 0.035(4) Uani 0.175(5) 1 d D U P P 2
H8B3 H 0.243905 0.674526 0.565152 0.042 Uiso 0.175(5) 1 calc R U P P 2
H8B4 H 0.231712 0.673562 0.782777 0.042 Uiso 0.175(5) 1 calc R U P P 2
C9B' C 0.1121(11) 0.6587(4) 0.643(4) 0.036(4) Uani 0.175(5) 1 d D U P P 2
H9B3 H 0.080030 0.670229 0.746313 0.043 Uiso 0.175(5) 1 calc R U P P 2
H9B4 H 0.092297 0.670692 0.528648 0.043 Uiso 0.175(5) 1 calc R U P P 2
N1B' N 0.3583(16) 0.4881(7) 0.624(4) 0.028(5) Uani 0.175(5) 1 d DG U P P 2
H1B3 H 0.359996 0.466390 0.685322 0.042 Uiso 0.175(5) 1 d DG U P P 2
H1B4 H 0.405153 0.502616 0.660811 0.042 Uiso 0.175(5) 1 d DG U P P 2
N2B' N 0.2429(10) 0.6226(4) 0.670(3) 0.028(4) Uani 0.175(5) 1 d D U P P 2
H2B' H 0.299358 0.615112 0.682699 0.034 Uiso 0.175(5) 1 calc R U P P 2
N3B' N 0.0963(10) 0.6191(4) 0.637(3) 0.034(4) Uani 0.175(5) 1 d D U P P 2
H3B2 H 0.042231 0.608951 0.626709 0.041 Uiso 0.175(5) 1 calc R U P P 2
O1B' O 0.2018(19) 0.4469(5) 0.625(3) 0.029(5) Uani 0.175(5) 1 d D U P P 2
C1C C 0.7924(3) 0.31785(10) 0.9660(6) 0.0226(9) Uani 0.825(5) 1 d D U P P 1
C2C C 0.7141(3) 0.34086(11) 0.9491(5) 0.0226(9) Uani 0.825(5) 1 d D U P P 1
C3C C 0.7243(3) 0.37832(11) 0.9235(6) 0.0223(9) Uani 0.825(5) 1 d D U P P 1
H3C H 0.671773 0.393319 0.911149 0.027 Uiso 0.825(5) 1 calc R U P P 1
C4C C 0.8103(3) 0.39460(11) 0.9153(6) 0.0211(10) Uani 0.825(5) 1 d D U P P 1
C5C C 0.8873(3) 0.37238(11) 0.9345(6) 0.0209(9) Uani 0.825(5) 1 d D U P P 1
H5C H 0.946117 0.383102 0.930919 0.025 Uiso 0.825(5) 1 calc R U P P 1
C6C C 0.8779(3) 0.33482(11) 0.9586(6) 0.0220(9) Uani 0.825(5) 1 d D U P P 1
H6C H 0.930929 0.320082 0.970450 0.026 Uiso 0.825(5) 1 calc R U P P 1
C7C C 0.8196(3) 0.43398(12) 0.8907(7) 0.0225(11) Uani 0.825(5) 1 d D U P P 1
C8C C 0.7805(6) 0.49461(15) 0.842(2) 0.0292(16) Uani 0.825(5) 1 d D U P P 1
H8C1 H 0.751810 0.510310 0.935704 0.035 Uiso 0.825(5) 1 calc R U P P 1
H8C2 H 0.766270 0.504678 0.720421 0.035 Uiso 0.825(5) 1 calc R U P P 1
C9C C 0.8834(6) 0.49179(15) 0.8726(14) 0.0299(16) Uani 0.825(5) 1 d D U P P 1
H9C1 H 0.917237 0.500943 0.765870 0.036 Uiso 0.825(5) 1 calc R U P P 1
H9C2 H 0.902615 0.505797 0.981592 0.036 Uiso 0.825(5) 1 calc R U P P 1
N1C N 0.6281(3) 0.32521(11) 0.9717(7) 0.0316(10) Uani 0.825(5) 1 d DG U P P 1
H1C1 H 0.625211 0.300754 0.945474 0.047 Uiso 0.825(5) 1 d DG U P P 1
H1C2 H 0.583514 0.337327 0.910143 0.047 Uiso 0.825(5) 1 d DG U P P 1
N2C N 0.7506(4) 0.45645(15) 0.8582(15) 0.0286(16) Uani 0.825(5) 1 d D U P P 1
H2C H 0.693778 0.449261 0.847589 0.034 Uiso 0.825(5) 1 calc R U P P 1
N3C N 0.8972(4) 0.45229(14) 0.8981(9) 0.0255(13) Uani 0.825(5) 1 d D U P P 1
H3C1 H 0.950517 0.441965 0.916193 0.031 Uiso 0.825(5) 1 calc R U P P 1
O1C O 0.7832(2) 0.28211(8) 0.9894(5) 0.0275(8) Uani 0.825(5) 1 d D U P P 1
C1C' C 0.8074(8) 0.3176(3) 0.849(2) 0.031(3) Uani 0.175(5) 1 d D U P P 2
C2C' C 0.7282(7) 0.3401(3) 0.844(2) 0.029(3) Uani 0.175(5) 1 d D U P P 2
C3C' C 0.7369(9) 0.3779(3) 0.845(2) 0.028(4) Uani 0.175(5) 1 d D U P P 2
H3C' H 0.683880 0.392736 0.837580 0.033 Uiso 0.175(5) 1 calc R U P P 2
C4C' C 0.8219(10) 0.3949(3) 0.856(3) 0.024(3) Uani 0.175(5) 1 d D U P P 2
C5C' C 0.9002(10) 0.3731(4) 0.856(3) 0.029(4) Uani 0.175(5) 1 d D U P P 2
H5C' H 0.958581 0.384274 0.855437 0.034 Uiso 0.175(5) 1 calc R U P P 2
C6C' C 0.8919(9) 0.3353(4) 0.856(3) 0.034(3) Uani 0.175(5) 1 d D U P P 2
H6C' H 0.945383 0.320704 0.860899 0.040 Uiso 0.175(5) 1 calc R U P P 2
C7C' C 0.8308(14) 0.4346(4) 0.849(3) 0.024(4) Uani 0.175(5) 1 d D U P P 2
C8C' C 0.794(3) 0.4961(5) 0.831(9) 0.027(4) Uani 0.175(5) 1 d D U P P 2
H8C3 H 0.768447 0.510222 0.934667 0.032 Uiso 0.175(5) 1 calc R U P P 2
H8C4 H 0.776363 0.508484 0.716356 0.032 Uiso 0.175(5) 1 calc R U P P 2
C9C' C 0.897(3) 0.4922(6) 0.848(7) 0.028(4) Uani 0.175(5) 1 d D U P P 2
H9C3 H 0.928113 0.502759 0.741154 0.033 Uiso 0.175(5) 1 calc R U P P 2
H9C4 H 0.920147 0.504297 0.959545 0.033 Uiso 0.175(5) 1 calc R U P P 2
N1C' N 0.6434(9) 0.3224(4) 0.842(3) 0.030(4) Uani 0.175(5) 1 d DG U P P 2
H1C3 H 0.642939 0.301311 0.775011 0.045 Uiso 0.175(5) 1 d DG U P P 2
H1C4 H 0.597115 0.337227 0.805119 0.045 Uiso 0.175(5) 1 d DG U P P 2
N2C' N 0.7624(18) 0.4580(6) 0.834(7) 0.027(4) Uani 0.175(5) 1 d D U P P 2
H2C' H 0.705049 0.451379 0.826206 0.032 Uiso 0.175(5) 1 calc R U P P 2
N3C' N 0.9092(16) 0.4524(6) 0.857(5) 0.028(4) Uani 0.175(5) 1 d D U P P 2
H3C2 H 0.962321 0.441428 0.865992 0.034 Uiso 0.175(5) 1 calc R U P P 2
O1C' O 0.8002(10) 0.2814(3) 0.848(2) 0.035(3) Uani 0.175(5) 1 d D U P P 2

loop_
_atom_site_aniso_label
_atom_site_aniso_U_11
_atom_site_aniso_U_22
_atom_site_aniso_U_33
_atom_site_aniso_U_23
_atom_site_aniso_U_13
_atom_site_aniso_U_12
O1S 0.0221(15) 0.0338(18) 0.042(3) -0.0064(15) -0.0029(14) -0.0022(12)
O2S 0.0242(16) 0.0356(18) 0.037(3) 0.0094(15) -0.0013(16) 0.0017(12)
O3S 0.0273(15) 0.0415(18) 0.0471(19) 0.0110(14) -0.0041(13) -0.0003(13)
O4S 0.0288(16) 0.0467(19) 0.0449(18) -0.0107(14) -0.0034(13) -0.0035(13)
O5S 0.0320(19) 0.0373(19) 0.0405(19) 0.0011(15) -0.0014(15) -0.0029(15)
O6S 0.025(2) 0.042(2) 0.041(3) -0.0157(18) 0.0043(17) -0.0055(16)
O7S 0.0192(18) 0.036(2) 0.042(3) 0.0150(17) 0.0017(16) 0.0052(14)
O8S 0.026(2) 0.031(2) 0.030(3) -0.0015(18) 0.0055(18) -0.0046(15)
O9S 0.0356(17) 0.0455(19) 0.0439(18) -0.0017(14) -0.0031(14) 0.0061(14)
O10S 0.0308(16) 0.056(2) 0.0404(17) -0.0018(15) -0.0035(13) 0.0029(15)
O11S 0.0362(17) 0.0460(19) 0.0377(16) -0.0016(14) -0.0019(13) 0.0010(14)
O12S 0.0361(17) 0.0434(19) 0.0426(17) 0.0003(14) -0.0050(13) -0.0056(14)
O13S 0.0255(15) 0.0361(17) 0.0531(19) 0.0047(14) -0.0070(13) -0.0016(12)
O14S 0.0375(18) 0.0353(17) 0.0508(19) -0.0001(14) 0.0013(14) -0.0060(13)
O1S' 0.018(16) 0.030(17) 0.033(19) -0.007(16) -0.002(16) 0.002(14)
O2S' 0.0242(16) 0.0356(18) 0.037(3) 0.0094(15) -0.0013(16) 0.0017(12)
O5S' 0.0320(19) 0.0373(19) 0.0405(19) 0.0011(15) -0.0014(15) -0.0029(15)
O5S" 0.0320(19) 0.0373(19) 0.0405(19) 0.0011(15) -0.0014(15) -0.0029(15)
O6S' 0.041(9) 0.052(10) 0.093(14) 0.003(9) -0.029(9) -0.011(7)
O7S' 0.020(8) 0.043(9) 0.082(15) -0.004(9) -0.001(8) -0.003(7)
O8S' 0.052(9) 0.060(9) 0.078(15) 0.009(9) -0.019(9) -0.013(7)
C1A 0.0251(19) 0.0220(18) 0.0159(19) 0.0038(15) 0.0020(15) -0.0019(14)
C2A 0.0188(18) 0.0276(19) 0.0179(19) 0.0017(15) 0.0009(15) -0.0018(14)
C3A 0.0221(19) 0.0263(19) 0.020(2) 0.0032(16) 0.0038(16) 0.0026(15)
C4A 0.0223(19) 0.0227(19) 0.022(2) 0.0004(15) 0.0016(16) -0.0004(14)
C5A 0.0178(19) 0.029(2) 0.027(2) 0.0020(17) 0.0005(16) -0.0011(15)
C6A 0.0195(19) 0.026(2) 0.027(2) 0.0020(16) 0.0015(16) 0.0030(15)
C7A 0.0221(19) 0.0256(19) 0.019(2) 0.0021(15) 0.0014(15) 0.0017(14)
C8A 0.032(2) 0.022(2) 0.030(2) 0.0037(17) 0.0025(18) 0.0010(16)
C9A 0.027(2) 0.025(2) 0.035(2) -0.0002(17) 0.0012(18) -0.0005(16)
N1A 0.0218(18) 0.0272(19) 0.032(2) 0.0037(16) -0.0008(15) -0.0035(14)
N2A 0.0233(18) 0.0247(18) 0.039(2) 0.0043(15) 0.0039(16) 0.0019(14)
N3A 0.0228(17) 0.0229(17) 0.040(2) -0.0016(15) -0.0041(16) -0.0004(13)
O1A 0.0241(15) 0.0223(14) 0.0230(17) 0.0013(12) 0.0000(13) 0.0001(11)
C1A' 0.018(6) 0.027(6) 0.024(8) 0.004(7) -0.002(7) -0.002(5)
C2A' 0.020(6) 0.030(6) 0.024(8) 0.005(7) 0.000(7) 0.001(5)
C3A' 0.019(7) 0.031(6) 0.020(9) 0.005(8) 0.002(8) 0.001(5)
C4A' 0.020(6) 0.027(5) 0.022(8) 0.001(7) 0.001(7) 0.003(5)
C5A' 0.018(7) 0.024(6) 0.022(9) -0.002(8) 0.000(8) -0.001(5)
C6A' 0.018(6) 0.023(6) 0.024(9) -0.002(8) 0.004(8) 0.001(6)
C7A' 0.023(6) 0.027(5) 0.029(8) -0.001(7) 0.003(7) 0.001(5)
C8A' 0.023(7) 0.025(7) 0.036(10) -0.001(8) 0.007(8) 0.001(6)
C9A' 0.022(7) 0.026(7) 0.036(9) -0.002(8) 0.006(8) 0.000(6)
N1A' 0.020(7) 0.036(10) 0.030(12) 0.005(10) 0.000(9) -0.003(7)
N2A' 0.023(7) 0.024(7) 0.032(9) 0.000(8) 0.005(8) 0.002(6)
N3A' 0.021(6) 0.027(6) 0.029(9) -0.003(7) 0.006(7) 0.002(5)
O1A' 0.023(9) 0.027(6) 0.035(11) 0.005(9) -0.001(10) -0.002(6)
C1B 0.028(2) 0.023(2) 0.016(2) -0.0004(17) 0.0003(18) 0.0004(17)
C2B 0.024(2) 0.027(2) 0.017(2) 0.0004(17) -0.0042(18) -0.0001(17)
C3B 0.023(2) 0.028(2) 0.034(3) 0.001(2) -0.007(2) -0.0039(19)
C4B 0.023(2) 0.025(2) 0.026(3) 0.0001(18) -0.0024(19) -0.0008(17)
C5B 0.021(2) 0.028(2) 0.034(4) 0.002(2) -0.003(2) -0.0001(19)
C6B 0.022(2) 0.027(2) 0.038(3) 0.000(2) -0.004(2) -0.003(2)
C7B 0.022(2) 0.027(2) 0.014(2) -0.0011(16) 0.0004(17) -0.0023(15)
C8B 0.027(2) 0.023(2) 0.031(3) 0.0022(18) -0.0013(19) -0.0030(17)
C9B 0.029(2) 0.022(2) 0.027(2) 0.0039(18) -0.0013(19) -0.0009(17)
N1B 0.022(2) 0.027(2) 0.033(3) 0.003(2) -0.006(2) -0.0024(16)
N2B 0.0222(19) 0.0242(19) 0.026(2) 0.0012(17) -0.0029(17) -0.0018(14)
N3B 0.0206(18) 0.0215(18) 0.026(2) 0.0023(16) -0.0004(16) -0.0019(14)
O1B 0.0279(18) 0.0224(16) 0.016(2) 0.0000(14) -0.0004(18) -0.0003(13)
C1B' 0.021(5) 0.025(5) 0.031(8) -0.002(6) -0.012(6) -0.004(5)
C2B' 0.021(5) 0.028(5) 0.033(8) -0.004(6) -0.010(6) -0.004(5)
C3B' 0.023(7) 0.028(6) 0.031(9) 0.000(8) -0.006(8) -0.004(5)
C4B' 0.025(6) 0.028(5) 0.025(8) 0.002(6) -0.006(6) -0.001(4)
C5B' 0.022(7) 0.029(6) 0.033(9) -0.001(7) -0.007(7) -0.001(5)
C6B' 0.022(6) 0.028(6) 0.035(9) -0.001(8) -0.008(8) -0.001(6)
C7B' 0.027(6) 0.030(5) 0.027(8) 0.000(6) -0.004(6) -0.001(4)
C8B' 0.033(7) 0.032(6) 0.041(8) 0.000(7) -0.003(7) 0.000(5)
C9B' 0.033(6) 0.032(6) 0.042(8) 0.000(7) -0.009(7) 0.001(5)
N1B' 0.020(6) 0.032(8) 0.032(12) -0.001(9) -0.013(8) -0.003(6)
N2B' 0.027(6) 0.031(6) 0.028(8) 0.002(7) -0.005(7) -0.002(5)
N3B' 0.029(6) 0.033(6) 0.040(8) 0.002(7) -0.006(7) 0.001(5)
O1B' 0.025(8) 0.026(6) 0.036(11) -0.004(7) -0.013(9) -0.001(5)
C1C 0.024(2) 0.0199(19) 0.024(2) 0.0008(16) -0.0009(17) 0.0002(15)
C2C 0.0194(19) 0.026(2) 0.023(2) 0.0030(17) -0.0003(16) -0.0015(16)
C3C 0.019(2) 0.028(2) 0.020(2) 0.0023(18) 0.0011(17) 0.0035(16)
C4C 0.023(2) 0.023(2) 0.017(2) 0.0010(17) 0.0042(17) 0.0000(16)
C5C 0.017(2) 0.027(2) 0.019(2) -0.0026(18) 0.0026(17) -0.0013(16)
C6C 0.017(2) 0.025(2) 0.024(2) -0.0015(17) 0.0000(17) 0.0019(16)
C7C 0.021(2) 0.026(2) 0.021(3) 0.0013(17) 0.0027(18) 0.0016(16)
C8C 0.026(3) 0.022(2) 0.040(4) 0.003(2) -0.001(3) -0.003(2)
C9C 0.026(3) 0.022(2) 0.042(4) 0.002(2) 0.004(3) -0.0019(19)
N1C 0.0196(19) 0.025(2) 0.050(3) 0.0044(18) -0.0029(18) -0.0015(15)
N2C 0.020(2) 0.023(2) 0.043(4) 0.007(2) 0.000(2) -0.0012(16)
N3C 0.019(2) 0.024(2) 0.034(3) 0.0015(18) 0.0025(18) 0.0002(16)
O1C 0.0257(17) 0.0192(15) 0.0375(19) 0.0016(13) -0.0001(14) -0.0015(12)
C1C' 0.026(5) 0.031(5) 0.038(7) 0.002(6) -0.006(6) -0.002(4)
C2C' 0.024(5) 0.031(5) 0.033(7) 0.007(6) -0.007(6) -0.005(4)
C3C' 0.026(6) 0.031(5) 0.026(8) 0.011(7) -0.001(7) -0.001(5)
C4C' 0.025(6) 0.030(5) 0.018(8) 0.007(6) 0.001(6) -0.003(4)
C5C' 0.026(6) 0.031(6) 0.029(8) -0.002(7) -0.002(7) -0.003(5)
C6C' 0.029(6) 0.032(6) 0.040(8) -0.002(7) -0.008(7) -0.002(5)
C7C' 0.024(6) 0.027(5) 0.021(8) 0.006(6) 0.000(6) -0.003(4)
C8C' 0.026(8) 0.024(6) 0.030(9) 0.009(7) 0.002(8) -0.006(6)
C9C' 0.023(8) 0.028(6) 0.033(9) 0.010(7) -0.002(8) -0.003(6)
N1C' 0.022(6) 0.032(7) 0.036(8) 0.003(7) -0.003(7) -0.002(5)
N2C' 0.024(7) 0.025(6) 0.032(9) 0.006(7) 0.000(7) -0.005(5)
N3C' 0.022(6) 0.029(6) 0.034(10) 0.005(7) 0.000(7) -0.004(5)
O1C' 0.026(7) 0.030(5) 0.049(8) -0.004(6) -0.010(6) -0.002(5)

loop_
_atom_type_symbol
_atom_type_description
_atom_type_scat_dispersion_real
_atom_type_scat_dispersion_imag
_atom_type_scat_source
C C 0.0181 0.0091 'International Tables Vol C Tables 4.2.6.8 and 6.1.1.4'
H H 0.0000 0.0000 'International Tables Vol C Tables 4.2.6.8 and 6.1.1.4'
N N 0.0311 0.0180 'International Tables Vol C Tables 4.2.6.8 and 6.1.1.4'
O O 0.0492 0.0322 'International Tables Vol C Tables 4.2.6.8 and 6.1.1.4'

loop_
_geom_angle_atom_site_label_1
_geom_angle_atom_site_label_2
_geom_angle_atom_site_label_3
_geom_angle
_geom_angle_site_symmetry_1
_geom_angle_site_symmetry_3
_geom_angle_publ_flag
H1A O1S H1B 104.5 . . ?
H2D O2S H2E 104.5 . . ?
H3D O3S H3E 104.5 . . ?
H4A O4S H4B 104.5 . . ?
H5D O5S H5E 104.5 . . ?
H6D O6S H6E 104.5 . . ?
H7A O7S H7B 104.5 . . ?
H8A O8S H8B 104.5 . . ?
H9A O9S H9B 104.5 . . ?
H10A O10S H10B 104.5 . . ?
H11A O11S H11B 104.5 . . ?
H12A O12S H12B 104.5 . . ?
H13A O13S H13B 104.5 . . ?
H14A O14S H14B 104.5 . . ?
O1A C1A C6A 121.4(3) . . ?
O1A C1A C2A 120.8(3) . . ?
C6A C1A C2A 117.8(3) . . ?
C3A C2A N1A 121.4(3) . . ?
C3A C2A C1A 119.6(3) . . ?
N1A C2A C1A 118.9(3) . . ?
C2A C3A C4A 121.9(3) . . ?
C2A C3A H3A 119.1 . . ?
C4A C3A H3A 119.1 . . ?
C5A C4A C3A 118.7(3) . . ?
C5A C4A C7A 120.9(3) . . ?
C3A C4A C7A 120.4(3) . . ?
C6A C5A C4A 120.3(3) . . ?
C6A C5A H5A 119.9 . . ?
C4A C5A H5A 119.9 . . ?
C5A C6A C1A 121.7(3) . . ?
C5A C6A H6A 119.2 . . ?
C1A C6A H6A 119.2 . . ?
N2A C7A N3A 110.6(3) . . ?
N2A C7A C4A 124.5(3) . . ?
N3A C7A C4A 124.9(3) . . ?
N2A C8A C9A 102.5(3) . . ?
N2A C8A H8A1 111.3 . . ?
C9A C8A H8A1 111.3 . . ?
N2A C8A H8A2 111.3 . . ?
C9A C8A H8A2 111.3 . . ?
H8A1 C8A H8A2 109.2 . . ?
N3A C9A C8A 102.6(3) . . ?
N3A C9A H9A1 111.3 . . ?
C8A C9A H9A1 111.3 . . ?
N3A C9A H9A2 111.3 . . ?
C8A C9A H9A2 111.3 . . ?
H9A1 C9A H9A2 109.2 . . ?
C2A N1A H1A1 113.1 . . ?
C2A N1A H1A2 113.5 . . ?
H1A1 N1A H1A2 109.5 . . ?
C7A N2A C8A 112.3(3) . . ?
C7A N2A H2A 123.8 . . ?
C8A N2A H2A 123.8 . . ?
C7A N3A C9A 111.8(3) . . ?
C7A N3A H3A1 124.1 . . ?
C9A N3A H3A1 124.1 . . ?
O1A' C1A' C6A' 121.6(11) . . ?
O1A' C1A' C2A' 120.7(10) . . ?
C6A' C1A' C2A' 117.7(8) . . ?
C3A' C2A' N1A' 122.1(10) . . ?
C3A' C2A' C1A' 119.5(7) . . ?
N1A' C2A' C1A' 118.4(10) . . ?
C2A' C3A' C4A' 121.8(9) . . ?
C2A' C3A' H3A' 119.1 . . ?
C4A' C3A' H3A' 119.1 . . ?
C5A' C4A' C3A' 119.2(9) . . ?
C5A' C4A' C7A' 120.0(9) . . ?
C3A' C4A' C7A' 120.8(9) . . ?
C6A' C5A' C4A' 119.5(10) . . ?
C6A' C5A' H5A' 120.3 . . ?
C4A' C5A' H5A' 120.3 . . ?
C5A' C6A' C1A' 122.4(10) . . ?
C5A' C6A' H6A' 118.8 . . ?
C1A' C6A' H6A' 118.8 . . ?
N3A' C7A' N2A' 110.7(8) . . ?
N3A' C7A' C4A' 125.3(9) . . ?
N2A' C7A' C4A' 124.1(9) . . ?
N2A' C8A' C9A' 102.8(7) . . ?
N2A' C8A' H8A3 111.2 . . ?
C9A' C8A' H8A3 111.2 . . ?
N2A' C8A' H8A4 111.2 . . ?
C9A' C8A' H8A4 111.2 . . ?
H8A3 C8A' H8A4 109.1 . . ?
N3A' C9A' C8A' 102.6(6) . . ?
N3A' C9A' H9A3 111.2 . . ?
C8A' C9A' H9A3 111.2 . . ?
N3A' C9A' H9A4 111.2 . . ?
C8A' C9A' H9A4 111.2 . . ?
H9A3 C9A' H9A4 109.2 . . ?
C2A' N1A' H1A3 113.6 . . ?
C2A' N1A' H1A4 113.7 . . ?
H1A3 N1A' H1A4 109.5 . . ?
C7A' N2A' C8A' 111.9(8) . . ?
C7A' N2A' H2A' 124.0 . . ?
C8A' N2A' H2A' 124.0 . . ?
C7A' N3A' C9A' 112.0(8) . . ?
C7A' N3A' H3A2 124.0 . . ?
C9A' N3A' H3A2 124.0 . . ?
O1B C1B C6B 121.8(4) . . ?
O1B C1B C2B 120.8(4) . . ?
C6B C1B C2B 117.4(4) . . ?
C3B C2B N1B 121.8(4) . . ?
C3B C2B C1B 119.8(4) . . ?
N1B C2B C1B 118.2(4) . . ?
C2B C3B C4B 121.8(4) . . ?
C2B C3B H3B 119.1 . . ?
C4B C3B H3B 119.1 . . ?
C3B C4B C5B 118.9(4) . . ?
C3B C4B C7B 121.1(4) . . ?
C5B C4B C7B 120.0(4) . . ?
C6B C5B C4B 119.7(4) . . ?
C6B C5B H5B 120.2 . . ?
C4B C5B H5B 120.2 . . ?
C5B C6B C1B 122.4(4) . . ?
C5B C6B H6B 118.8 . . ?
C1B C6B H6B 118.8 . . ?
N2B C7B N3B 110.5(4) . . ?
N2B C7B C4B 124.4(4) . . ?
N3B C7B C4B 125.2(4) . . ?
N2B C8B C9B 102.8(3) . . ?
N2B C8B H8B1 111.2 . . ?
C9B C8B H8B1 111.2 . . ?
N2B C8B H8B2 111.2 . . ?
C9B C8B H8B2 111.2 . . ?
H8B1 C8B H8B2 109.1 . . ?
N3B C9B C8B 102.2(3) . . ?
N3B C9B H9B1 111.3 . . ?
C8B C9B H9B1 111.3 . . ?
N3B C9B H9B2 111.3 . . ?
C8B C9B H9B2 111.3 . . ?
H9B1 C9B H9B2 109.2 . . ?
C2B N1B H1B1 113.4 . . ?
C2B N1B H1B2 113.7 . . ?
H1B1 N1B H1B2 109.5 . . ?
C7B N2B C8B 111.9(4) . . ?
C7B N2B H2B 124.0 . . ?
C8B N2B H2B 124.0 . . ?
C7B N3B C9B 112.1(3) . . ?
C7B N3B H3B1 124.0 . . ?
C9B N3B H3B1 124.0 . . ?
O1B' C1B' C6B' 122.2(11) . . ?
O1B' C1B' C2B' 120.1(10) . . ?
C6B' C1B' C2B' 117.7(8) . . ?
C3B' C2B' N1B' 122.5(9) . . ?
C3B' C2B' C1B' 119.6(7) . . ?
N1B' C2B' C1B' 117.9(10) . . ?
C2B' C3B' C4B' 121.7(9) . . ?
C2B' C3B' H3B' 119.2 . . ?
C4B' C3B' H3B' 119.2 . . ?
C5B' C4B' C3B' 119.1(9) . . ?
C5B' C4B' C7B' 120.6(9) . . ?
C3B' C4B' C7B' 120.2(9) . . ?
C6B' C5B' C4B' 119.7(10) . . ?
C6B' C5B' H5B' 120.2 . . ?
C4B' C5B' H5B' 120.2 . . ?
C5B' C6B' C1B' 122.1(10) . . ?
C5B' C6B' H6B' 118.9 . . ?
C1B' C6B' H6B' 118.9 . . ?
N3B' C7B' N2B' 110.6(8) . . ?
N3B' C7B' C4B' 125.2(9) . . ?
N2B' C7B' C4B' 124.3(9) . . ?
N2B' C8B' C9B' 102.7(6) . . ?
N2B' C8B' H8B3 111.2 . . ?
C9B' C8B' H8B3 111.2 . . ?
N2B' C8B' H8B4 111.2 . . ?
C9B' C8B' H8B4 111.2 . . ?
H8B3 C8B' H8B4 109.1 . . ?
N3B' C9B' C8B' 102.6(6) . . ?
N3B' C9B' H9B3 111.2 . . ?
C8B' C9B' H9B3 111.2 . . ?
N3B' C9B' H9B4 111.2 . . ?
C8B' C9B' H9B4 111.2 . . ?
H9B3 C9B' H9B4 109.2 . . ?
C2B' N1B' H1B3 113.6 . . ?
C2B' N1B' H1B4 113.7 . . ?
H1B3 N1B' H1B4 109.5 . . ?
C7B' N2B' C8B' 112.0(7) . . ?
C7B' N2B' H2B' 124.0 . . ?
C8B' N2B' H2B' 124.0 . . ?
C7B' N3B' C9B' 112.1(7) . . ?
C7B' N3B' H3B2 124.0 . . ?
C9B' N3B' H3B2 124.0 . . ?
O1C C1C C6C 122.1(4) . . ?
O1C C1C C2C 120.3(3) . . ?
C6C C1C C2C 117.6(3) . . ?
C3C C2C N1C 121.0(4) . . ?
C3C C2C C1C 120.0(3) . . ?
N1C C2C C1C 118.8(3) . . ?
C2C C3C C4C 121.4(4) . . ?
C2C C3C H3C 119.3 . . ?
C4C C3C H3C 119.3 . . ?
C5C C4C C3C 119.0(4) . . ?
C5C C4C C7C 120.3(4) . . ?
C3C C4C C7C 120.6(4) . . ?
C6C C5C C4C 120.1(4) . . ?
C6C C5C H5C 120.0 . . ?
C4C C5C H5C 120.0 . . ?
C5C C6C C1C 121.9(4) . . ?
C5C C6C H6C 119.0 . . ?
C1C C6C H6C 119.0 . . ?
N3C C7C N2C 111.0(4) . . ?
N3C C7C C4C 125.1(4) . . ?
N2C C7C C4C 123.9(4) . . ?
N2C C8C C9C 102.9(3) . . ?
N2C C8C H8C1 111.2 . . ?
C9C C8C H8C1 111.2 . . ?
N2C C8C H8C2 111.2 . . ?
C9C C8C H8C2 111.2 . . ?
H8C1 C8C H8C2 109.1 . . ?
N3C C9C C8C 102.7(3) . . ?
N3C C9C H9C1 111.2 . . ?
C8C C9C H9C1 111.2 . . ?
N3C C9C H9C2 111.2 . . ?
C8C C9C H9C2 111.2 . . ?
H9C1 C9C H9C2 109.1 . . ?
C2C N1C H1C1 114.4 . . ?
C2C N1C H1C2 113.3 . . ?
H1C1 N1C H1C2 109.5 . . ?
C7C N2C C8C 111.6(4) . . ?
C7C N2C H2C 124.2 . . ?
C8C N2C H2C 124.2 . . ?
C7C N3C C9C 111.7(4) . . ?
C7C N3C H3C1 124.2 . . ?
C9C N3C H3C1 124.2 . . ?
O1C' C1C' C6C' 122.0(9) . . ?
O1C' C1C' C2C' 120.4(9) . . ?
C6C' C1C' C2C' 117.6(8) . . ?
C3C' C2C' N1C' 122.7(8) . . ?
C3C' C2C' C1C' 119.7(7) . . ?
N1C' C2C' C1C' 117.6(9) . . ?
C2C' C3C' C4C' 121.6(8) . . ?
C2C' C3C' H3C' 119.2 . . ?
C4C' C3C' H3C' 119.2 . . ?
C5C' C4C' C3C' 119.2(9) . . ?
C5C' C4C' C7C' 119.3(9) . . ?
C3C' C4C' C7C' 121.2(9) . . ?
C6C' C5C' C4C' 119.3(9) . . ?
C6C' C5C' H5C' 120.3 . . ?
C4C' C5C' H5C' 120.3 . . ?
C5C' C6C' C1C' 122.4(9) . . ?
C5C' C6C' H6C' 118.8 . . ?
C1C' C6C' H6C' 118.8 . . ?
N2C' C7C' N3C' 110.8(8) . . ?
N2C' C7C' C4C' 125.0(10) . . ?
N3C' C7C' C4C' 124.2(10) . . ?
N2C' C8C' C9C' 102.8(7) . . ?
N2C' C8C' H8C3 111.2 . . ?
C9C' C8C' H8C3 111.2 . . ?
N2C' C8C' H8C4 111.2 . . ?
C9C' C8C' H8C4 111.2 . . ?
H8C3 C8C' H8C4 109.1 . . ?
N3C' C9C' C8C' 102.6(7) . . ?
N3C' C9C' H9C3 111.3 . . ?
C8C' C9C' H9C3 111.3 . . ?
N3C' C9C' H9C4 111.3 . . ?
C8C' C9C' H9C4 111.3 . . ?
H9C3 C9C' H9C4 109.2 . . ?
C2C' N1C' H1C3 113.3 . . ?
C2C' N1C' H1C4 113.3 . . ?
H1C3 N1C' H1C4 109.5 . . ?
C7C' N2C' C8C' 111.8(8) . . ?
C7C' N2C' H2C' 124.1 . . ?
C8C' N2C' H2C' 124.1 . . ?
C7C' N3C' C9C' 112.0(8) . . ?
C7C' N3C' H3C2 124.0 . . ?
C9C' N3C' H3C2 124.0 . . ?

loop_
_geom_bond_atom_site_label_1
_geom_bond_atom_site_label_2
_geom_bond_distance
_geom_bond_site_symmetry_2
_geom_bond_publ_flag
O1S H1A 0.8498 . ?
O1S H1B 0.8501 . ?
O2S H2D 0.8499 . ?
O2S H2E 0.8500 . ?
O3S H3D 0.8499 . ?
O3S H3E 0.8500 . ?
O4S H4A 0.8502 . ?
O4S H4B 0.8500 . ?
O5S H5D 0.8499 . ?
O5S H5E 0.8501 . ?
O6S H6D 0.8497 . ?
O6S H6E 0.8500 . ?
O7S H7A 0.8500 . ?
O7S H7B 0.8501 . ?
O8S H8A 0.8499 . ?
O8S H8B 0.8502 . ?
O9S H9A 0.8499 . ?
O9S H9B 0.8500 . ?
O10S H10A 0.8500 . ?
O10S H10B 0.8499 . ?
O11S H11A 0.8500 . ?
O11S H11B 0.8499 . ?
O12S H12A 0.8500 . ?
O12S H12B 0.8500 . ?
O13S H13A 0.8500 . ?
O13S H13B 0.8500 . ?
O14S H14A 0.8501 . ?
O14S H14B 0.8501 . ?
C1A O1A 1.323(4) . ?
C1A C6A 1.405(5) . ?
C1A C2A 1.427(5) . ?
C2A C3A 1.376(5) . ?
C2A N1A 1.407(4) . ?
C3A C4A 1.399(5) . ?
C3A H3A 0.9500 . ?
C4A C5A 1.394(5) . ?
C4A C7A 1.449(5) . ?
C5A C6A 1.381(5) . ?
C5A H5A 0.9500 . ?
C6A H6A 0.9500 . ?
C7A N2A 1.319(4) . ?
C7A N3A 1.325(4) . ?
C8A N2A 1.456(5) . ?
C8A C9A 1.538(5) . ?
C8A H8A1 0.9900 . ?
C8A H8A2 0.9900 . ?
C9A N3A 1.461(4) . ?
C9A H9A1 0.9900 . ?
C9A H9A2 0.9900 . ?
N1A H1A1 0.9100 . ?
N1A H1A2 0.9099 . ?
N2A H2A 0.8800 . ?
N3A H3A1 0.8800 . ?
C1A' O1A' 1.320(8) . ?
C1A' C6A' 1.402(8) . ?
C1A' C2A' 1.427(8) . ?
C2A' C3A' 1.379(8) . ?
C2A' N1A' 1.401(8) . ?
C3A' C4A' 1.398(8) . ?
C3A' H3A' 0.9500 . ?
C4A' C5A' 1.398(8) . ?
C4A' C7A' 1.449(8) . ?
C5A' C6A' 1.381(8) . ?
C5A' H5A' 0.9500 . ?
C6A' H6A' 0.9500 . ?
C7A' N3A' 1.323(7) . ?
C7A' N2A' 1.323(7) . ?
C8A' N2A' 1.459(8) . ?
C8A' C9A' 1.534(9) . ?
C8A' H8A3 0.9900 . ?
C8A' H8A4 0.9900 . ?
C9A' N3A' 1.461(8) . ?
C9A' H9A3 0.9900 . ?
C9A' H9A4 0.9900 . ?
N1A' H1A3 0.9101 . ?
N1A' H1A4 0.9100 . ?
N2A' H2A' 0.8800 . ?
N3A' H3A2 0.8800 . ?
C1B O1B 1.319(5) . ?
C1B C6B 1.403(5) . ?
C1B C2B 1.427(5) . ?
C2B C3B 1.382(5) . ?
C2B N1B 1.401(5) . ?
C3B C4B 1.399(5) . ?
C3B H3B 0.9500 . ?
C4B C5B 1.400(5) . ?
C4B C7B 1.452(5) . ?
C5B C6B 1.383(5) . ?
C5B H5B 0.9500 . ?
C6B H6B 0.9500 . ?
C7B N2B 1.323(5) . ?
C7B N3B 1.324(5) . ?
C8B N2B 1.459(5) . ?
C8B C9B 1.535(5) . ?
C8B H8B1 0.9900 . ?
C8B H8B2 0.9900 . ?
C9B N3B 1.464(5) . ?
C9B H9B1 0.9900 . ?
C9B H9B2 0.9900 . ?
N1B H1B1 0.9099 . ?
N1B H1B2 0.9100 . ?
N2B H2B 0.8800 . ?
N3B H3B1 0.8800 . ?
C1B' O1B' 1.318(8) . ?
C1B' C6B' 1.402(8) . ?
C1B' C2B' 1.429(8) . ?
C2B' C3B' 1.378(8) . ?
C2B' N1B' 1.402(8) . ?
C3B' C4B' 1.400(8) . ?
C3B' H3B' 0.9500 . ?
C4B' C5B' 1.397(8) . ?
C4B' C7B' 1.450(7) . ?
C5B' C6B' 1.383(8) . ?
C5B' H5B' 0.9500 . ?
C6B' H6B' 0.9500 . ?
C7B' N3B' 1.322(7) . ?
C7B' N2B' 1.323(7) . ?
C8B' N2B' 1.459(8) . ?
C8B' C9B' 1.535(9) . ?
C8B' H8B3 0.9900 . ?
C8B' H8B4 0.9900 . ?
C9B' N3B' 1.460(8) . ?
C9B' H9B3 0.9900 . ?
C9B' H9B4 0.9900 . ?
N1B' H1B3 0.9103 . ?
N1B' H1B4 0.9099 . ?
N2B' H2B' 0.8800 . ?
N3B' H3B2 0.8800 . ?
C1C O1C 1.317(4) . ?
C1C C6C 1.403(5) . ?
C1C C2C 1.429(5) . ?
C2C C3C 1.382(5) . ?
C2C N1C 1.399(5) . ?
C3C C4C 1.400(5) . ?
C3C H3C 0.9500 . ?
C4C C5C 1.399(5) . ?
C4C C7C 1.449(5) . ?
C5C C6C 1.383(5) . ?
C5C H5C 0.9500 . ?
C6C H6C 0.9500 . ?
C7C N3C 1.323(5) . ?
C7C N2C 1.325(5) . ?
C8C N2C 1.460(5) . ?
C8C C9C 1.535(6) . ?
C8C H8C1 0.9900 . ?
C8C H8C2 0.9900 . ?
C9C N3C 1.461(5) . ?
C9C H9C1 0.9900 . ?
C9C H9C2 0.9900 . ?
N1C H1C1 0.9102 . ?
N1C H1C2 0.9101 . ?
N2C H2C 0.8800 . ?
N3C H3C1 0.8800 . ?
C1C' O1C' 1.318(8) . ?
C1C' C6C' 1.401(8) . ?
C1C' C2C' 1.426(8) . ?
C2C' C3C' 1.379(8) . ?
C2C' N1C' 1.404(8) . ?
C3C' C4C' 1.398(8) . ?
C3C' H3C' 0.9500 . ?
C4C' C5C' 1.398(8) . ?
C4C' C7C' 1.450(7) . ?
C5C' C6C' 1.381(8) . ?
C5C' H5C' 0.9500 . ?
C6C' H6C' 0.9500 . ?
C7C' N2C' 1.322(7) . ?
C7C' N3C' 1.323(7) . ?
C8C' N2C' 1.460(8) . ?
C8C' C9C' 1.534(9) . ?
C8C' H8C3 0.9900 . ?
C8C' H8C4 0.9900 . ?
C9C' N3C' 1.460(8) . ?
C9C' H9C3 0.9900 . ?
C9C' H9C4 0.9900 . ?
N1C' H1C3 0.9101 . ?
N1C' H1C4 0.9102 . ?
N2C' H2C' 0.8800 . ?
N3C' H3C2 0.8800 . ?

loop_
_geom_torsion_atom_site_label_1
_geom_torsion_atom_site_label_2
_geom_torsion_atom_site_label_3
_geom_torsion_atom_site_label_4
_geom_torsion
_geom_torsion_site_symmetry_1
_geom_torsion_site_symmetry_2
_geom_torsion_site_symmetry_3
_geom_torsion_site_symmetry_4
_geom_torsion_publ_flag
O1A C1A C2A C3A -179.5(3) . . . . ?
C6A C1A C2A C3A 0.4(4) . . . . ?
O1A C1A C2A N1A -1.3(5) . . . . ?
C6A C1A C2A N1A 178.6(4) . . . . ?
N1A C2A C3A C4A -178.1(4) . . . . ?
C1A C2A C3A C4A 0.0(4) . . . . ?
C2A C3A C4A C5A -1.0(5) . . . . ?
C2A C3A C4A C7A -179.4(3) . . . . ?
C3A C4A C5A C6A 1.6(6) . . . . ?
C7A C4A C5A C6A 179.9(4) . . . . ?
C4A C5A C6A C1A -1.1(6) . . . . ?
O1A C1A C6A C5A -179.9(4) . . . . ?
C2A C1A C6A C5A 0.1(6) . . . . ?
C5A C4A C7A N2A 178.3(4) . . . . ?
C3A C4A C7A N2A -3.3(5) . . . . ?
C5A C4A C7A N3A -2.4(6) . . . . ?
C3A C4A C7A N3A 176.0(4) . . . . ?
N2A C8A C9A N3A -4.4(4) . . . . ?
N3A C7A N2A C8A -1.1(5) . . . . ?
C4A C7A N2A C8A 178.2(3) . . . . ?
C9A C8A N2A C7A 3.6(5) . . . . ?
N2A C7A N3A C9A -2.2(5) . . . . ?
C4A C7A N3A C9A 178.5(3) . . . . ?
C8A C9A N3A C7A 4.2(5) . . . . ?
O1A' C1A' C2A' C3A' -179.7(14) . . . . ?
C6A' C1A' C2A' C3A' -0.1(13) . . . . ?
O1A' C1A' C2A' N1A' -0.7(18) . . . . ?
C6A' C1A' C2A' N1A' 178.9(18) . . . . ?
N1A' C2A' C3A' C4A' -179.0(18) . . . . ?
C1A' C2A' C3A' C4A' -0.1(11) . . . . ?
C2A' C3A' C4A' C5A' 0(3) . . . . ?
C2A' C3A' C4A' C7A' 179.2(12) . . . . ?
C3A' C4A' C5A' C6A' -1(3) . . . . ?
C7A' C4A' C5A' C6A' -179(2) . . . . ?
C4A' C5A' C6A' C1A' 0(4) . . . . ?
O1A' C1A' C6A' C5A' 179(2) . . . . ?
C2A' C1A' C6A' C5A' 0(3) . . . . ?
C5A' C4A' C7A' N3A' 4(3) . . . . ?
C3A' C4A' C7A' N3A' -175(2) . . . . ?
C5A' C4A' C7A' N2A' -176(3) . . . . ?
C3A' C4A' C7A' N2A' 5(2) . . . . ?
N2A' C8A' C9A' N3A' -1(2) . . . . ?
N3A' C7A' N2A' C8A' -0.2(19) . . . . ?
C4A' C7A' N2A' C8A' 179.7(13) . . . . ?
C9A' C8A' N2A' C7A' 1(2) . . . . ?
N2A' C7A' N3A' C9A' -1(2) . . . . ?
C4A' C7A' N3A' C9A' 179.4(14) . . . . ?
C8A' C9A' N3A' C7A' 1(3) . . . . ?
O1B C1B C2B C3B 178.1(4) . . . . ?
C6B C1B C2B C3B 0.0(6) . . . . ?
O1B C1B C2B N1B 2.8(6) . . . . ?
C6B C1B C2B N1B -175.2(6) . . . . ?
N1B C2B C3B C4B 174.0(5) . . . . ?
C1B C2B C3B C4B -1.0(5) . . . . ?
C2B C3B C4B C5B 1.8(7) . . . . ?
C2B C3B C4B C7B -179.2(4) . . . . ?
C3B C4B C5B C6B -1.5(9) . . . . ?
C7B C4B C5B C6B 179.4(6) . . . . ?
C4B C5B C6B C1B 0.6(11) . . . . ?
O1B C1B C6B C5B -177.8(7) . . . . ?
C2B C1B C6B C5B 0.2(10) . . . . ?
C3B C4B C7B N2B -2.6(7) . . . . ?
C5B C4B C7B N2B 176.5(5) . . . . ?
C3B C4B C7B N3B 177.0(5) . . . . ?
C5B C4B C7B N3B -3.9(7) . . . . ?
N2B C8B C9B N3B -6.8(5) . . . . ?
N3B C7B N2B C8B -2.1(5) . . . . ?
C4B C7B N2B C8B 177.6(4) . . . . ?
C9B C8B N2B C7B 5.8(5) . . . . ?
N2B C7B N3B C9B -2.9(5) . . . . ?
C4B C7B N3B C9B 177.4(4) . . . . ?
C8B C9B N3B C7B 6.2(5) . . . . ?
O1B' C1B' C2B' C3B' -179.0(14) . . . . ?
C6B' C1B' C2B' C3B' 0.1(14) . . . . ?
O1B' C1B' C2B' N1B' 1.0(19) . . . . ?
C6B' C1B' C2B' N1B' -180.0(19) . . . . ?
N1B' C2B' C3B' C4B' -179.4(18) . . . . ?
C1B' C2B' C3B' C4B' 0.6(11) . . . . ?
C2B' C3B' C4B' C5B' -1(3) . . . . ?
C2B' C3B' C4B' C7B' -179.1(12) . . . . ?
C3B' C4B' C5B' C6B' 0(4) . . . . ?
C7B' C4B' C5B' C6B' 179(2) . . . . ?
C4B' C5B' C6B' C1B' 1(4) . . . . ?
O1B' C1B' C6B' C5B' 178(2) . . . . ?
C2B' C1B' C6B' C5B' -1(3) . . . . ?
C5B' C4B' C7B' N3B' -6(2) . . . . ?
C3B' C4B' C7B' N3B' 172(2) . . . . ?
C5B' C4B' C7B' N2B' 173(2) . . . . ?
C3B' C4B' C7B' N2B' -9(2) . . . . ?
N2B' C8B' C9B' N3B' 1(2) . . . . ?
N3B' C7B' N2B' C8B' -1.5(17) . . . . ?
C4B' C7B' N2B' C8B' 179.4(11) . . . . ?
C9B' C8B' N2B' C7B' 0.4(18) . . . . ?
N2B' C7B' N3B' C9B' 2(2) . . . . ?
C4B' C7B' N3B' C9B' -178.9(12) . . . . ?
C8B' C9B' N3B' C7B' -2(2) . . . . ?
O1C C1C C2C C3C -179.6(4) . . . . ?
C6C C1C C2C C3C 1.0(5) . . . . ?
O1C C1C C2C N1C 4.8(5) . . . . ?
C6C C1C C2C N1C -174.5(4) . . . . ?
N1C C2C C3C C4C 174.8(4) . . . . ?
C1C C2C C3C C4C -0.7(5) . . . . ?
C2C C3C C4C C5C -0.3(6) . . . . ?
C2C C3C C4C C7C -179.2(4) . . . . ?
C3C C4C C5C C6C 0.9(7) . . . . ?
C7C C4C C5C C6C 179.8(4) . . . . ?
C4C C5C C6C C1C -0.5(7) . . . . ?
O1C C1C C6C C5C -179.8(4) . . . . ?
C2C C1C C6C C5C -0.5(6) . . . . ?
C5C C4C C7C N3C -5.5(7) . . . . ?
C3C C4C C7C N3C 173.4(5) . . . . ?
C5C C4C C7C N2C 174.8(6) . . . . ?
C3C C4C C7C N2C -6.3(7) . . . . ?
N2C C8C C9C N3C 1.0(7) . . . . ?
N3C C7C N2C C8C -0.6(7) . . . . ?
C4C C7C N2C C8C 179.2(5) . . . . ?
C9C C8C N2C C7C -0.3(7) . . . . ?
N2C C7C N3C C9C 1.3(7) . . . . ?
C4C C7C N3C C9C -178.4(5) . . . . ?
C8C C9C N3C C7C -1.5(7) . . . . ?
O1C' C1C' C2C' C3C' -179.9(12) . . . . ?
C6C' C1C' C2C' C3C' 0.4(11) . . . . ?
O1C' C1C' C2C' N1C' 1.6(15) . . . . ?
C6C' C1C' C2C' N1C' -178.2(15) . . . . ?
N1C' C2C' C3C' C4C' 176.7(15) . . . . ?
C1C' C2C' C3C' C4C' -1.8(10) . . . . ?
C2C' C3C' C4C' C5C' 4(2) . . . . ?
C2C' C3C' C4C' C7C' 177.5(11) . . . . ?
C3C' C4C' C5C' C6C' -4(3) . . . . ?
C7C' C4C' C5C' C6C' -178.0(17) . . . . ?
C4C' C5C' C6C' C1C' 3(3) . . . . ?
O1C' C1C' C6C' C5C' 179.4(18) . . . . ?
C2C' C1C' C6C' C5C' -1(2) . . . . ?
C5C' C4C' C7C' N2C' 174(3) . . . . ?
C3C' C4C' C7C' N2C' 0(2) . . . . ?
C5C' C4C' C7C' N3C' -5(3) . . . . ?
C3C' C4C' C7C' N3C' -179(2) . . . . ?
N2C' C8C' C9C' N3C' 0(3) . . . . ?
N3C' C7C' N2C' C8C' 0(2) . . . . ?
C4C' C7C' N2C' C8C' -180.0(14) . . . . ?
C9C' C8C' N2C' C7C' 0(2) . . . . ?
N2C' C7C' N3C' C9C' 1(2) . . . . ?
C4C' C7C' N3C' C9C' -179.8(15) . . . . ?
C8C' C9C' N3C' C7C' -1(3) . . . . ?
